data_7200612
loop_
_publ_author_name
'Manoj, K.'
'Gonnade, Rajesh G.'
'Bhadbhade, Mohan M.'
'Shashidhar, Mysore S.'

_publ_section_title
;
 Isostructural molecular strings linked via conserved dipolar (ether)
 O&#x22EF;C&#xE001;O short contacts in conformational polymorphs of
 racemic 2,4-di-O-acetyl-6-O-tosyl-myo-inositol 1,3,5-orthoesters
;
_journal_issue 6
_journal_name_full CrystEngComm
_journal_page_first 1022
_journal_paper_doi 10.1039/b818888b
_journal_volume 11
_journal_year 2009
_chemical_absolute_configuration syn
_chemical_formula_moiety 'C18 H20 O10 S'
_chemical_formula_sum 'C18 H20 O10 S'
_chemical_formula_weight 428.40
_chemical_name_systematic
;
4-O-TOSYL 2,6-O-DIACETYL MYO-INOSITOL 1,3,5 ORTHOFORMATE
;
_space_group_IT_number 14
_symmetry_cell_setting monoclinic
_symmetry_space_group_name_Hall '-P 2ybc'
_symmetry_space_group_name_H-M 'P 1 21/c 1'
_atom_sites_solution_hydrogens geom
_atom_sites_solution_primary direct
_atom_sites_solution_secondary difmap
_audit_creation_method SHELXL-97
_cell_angle_alpha 90.00
_cell_angle_beta 91.317(2)
_cell_angle_gamma 90.00
_cell_formula_units_Z 4
_cell_length_a 16.4270(17)
_cell_length_b 6.1377(6)
_cell_length_c 19.2741(19)
_cell_measurement_reflns_used 5893
_cell_measurement_temperature 293(2)
_cell_measurement_theta_max 28.18
_cell_measurement_theta_min 2.43
_cell_volume 1942.8(3)
_computing_cell_refinement 'BRUKER SAINT'
_computing_data_collection 'BRUKER SMART'
_computing_data_reduction 'BRUKER SAINT'
_computing_molecular_graphics 'SHELXTL, ORTEP3,MERCURY1.2.1'
_computing_publication_material 'SHELXTL, PLATON'
_computing_structure_refinement 'SHELXL-97 (Sheldrick, 1997)'
_computing_structure_solution 'SHELXS-97 (Sheldrick, 1990)'
_diffrn_ambient_temperature 293(2)
_diffrn_measured_fraction_theta_full 0.999
_diffrn_measured_fraction_theta_max 0.999
_diffrn_measurement_device 'BRUKER SMART APEX'
_diffrn_measurement_device_type 'CCD Area Detector'
_diffrn_measurement_method 'Omega and phi Scan'
_diffrn_radiation_monochromator graphite
_diffrn_radiation_source 'fine-focus sealed tube'
_diffrn_radiation_type MoK\a
_diffrn_radiation_wavelength 0.71073
_diffrn_reflns_av_R_equivalents 0.0210
_diffrn_reflns_av_sigmaI/netI 0.0182
_diffrn_reflns_limit_h_max 19
_diffrn_reflns_limit_h_min -19
_diffrn_reflns_limit_k_max 7
_diffrn_reflns_limit_k_min -7
_diffrn_reflns_limit_l_max 22
_diffrn_reflns_limit_l_min -22
_diffrn_reflns_number 13355
_diffrn_reflns_theta_full 25.00
_diffrn_reflns_theta_max 25.00
_diffrn_reflns_theta_min 2.11
_exptl_absorpt_coefficient_mu 0.222
_exptl_absorpt_correction_T_max 0.9654
_exptl_absorpt_correction_T_min 0.8748
_exptl_absorpt_correction_type multi-scan
_exptl_absorpt_process_details 'BRUKER SADABS'
_exptl_crystal_colour COLORLESS
_exptl_crystal_density_diffrn 1.465
_exptl_crystal_density_method 'not measured'
_exptl_crystal_description REGULAR
_exptl_crystal_F_000 896
_exptl_crystal_size_max 0.62
_exptl_crystal_size_mid 0.26
_exptl_crystal_size_min 0.16
_refine_diff_density_max 0.230
_refine_diff_density_min -0.247
_refine_diff_density_rms 0.038
_refine_ls_extinction_method none
_refine_ls_goodness_of_fit_ref 1.049
_refine_ls_hydrogen_treatment constr
_refine_ls_matrix_type full
_refine_ls_number_parameters 265
_refine_ls_number_reflns 3422
_refine_ls_number_restraints 0
_refine_ls_restrained_S_all 1.049
_refine_ls_R_factor_all 0.0453
_refine_ls_R_factor_gt 0.0404
_refine_ls_shift/su_max 0.000
_refine_ls_shift/su_mean 0.000
_refine_ls_structure_factor_coef Fsqd
_refine_ls_weighting_details 'calc w=1/[\s^2^(Fo^2^)+(0.0525P)^2^+0.6931P] where P=(Fo^2^+2Fc^2^)/3'
_refine_ls_weighting_scheme calc
_refine_ls_wR_factor_gt 0.1028
_refine_ls_wR_factor_ref 0.1060
_reflns_number_gt 3062
_reflns_number_total 3422
_reflns_threshold_expression >2sigma(I)
_cod_data_source_file b818888b.txt
_cod_data_source_block 1_FormI
_cod_depositor_comments
;
The following automatic conversions were performed:
'_chemical_absolute_configuration' value 'SYN' changed to 'syn' according
to '/home/saulius/struct/CIF-dictionaries/cif_core.dic' dictionary named
'cif_core.dic' version 2.4.1 from 2010-06-29.

'_symmetry_cell_setting'
value 'MONOCLINIC' changed to 'monoclinic' according to
'/home/saulius/struct/CIF-dictionaries/cif_core.dic' dictionary named
'cif_core.dic' version 2.4.1 from
2010-06-29.

'_exptl_absorpt_correction_type' value 'MULTI-SCAN' changed
to 'multi-scan' according to
'/home/saulius/struct/CIF-dictionaries/cif_core.dic' dictionary named
'cif_core.dic' version 2.4.1 from 2010-06-29.

Automatic conversion script
Id: cif_fix_enum 1527 2010-12-29 10:47:43Z saulius 
;
_cod_original_sg_symbol_H-M P2(1)/C
_cod_database_code 7200612

loop_
_symmetry_equiv_pos_as_xyz
'x, y, z'
'-x, y+1/2, -z+1/2'
'-x, -y, -z'
'x, -y-1/2, z-1/2'

loop_
_atom_site_label
_atom_site_type_symbol
_atom_site_fract_x
_atom_site_fract_y
_atom_site_fract_z
_atom_site_U_iso_or_equiv
_atom_site_adp_type
_atom_site_occupancy
_atom_site_symmetry_multiplicity
_atom_site_calc_flag
_atom_site_refinement_flags
_atom_site_disorder_assembly
_atom_site_disorder_group
S1 S 0.32160(3) 0.46572(10) 0.25064(2) 0.05520(17) Uani 1 1 d . . .
O1 O 0.15957(9) 0.4631(2) 0.45791(7) 0.0522(3) Uani 1 1 d . . .
O2 O 0.16123(8) 0.9251(2) 0.46739(6) 0.0483(3) Uani 1 1 d . . .
O3 O 0.03758(8) 0.6280(2) 0.42648(7) 0.0513(3) Uani 1 1 d . . .
O4 O 0.10920(7) 0.8063(2) 0.25940(6) 0.0446(3) Uani 1 1 d . . .
O5 O 0.07984(8) 0.3189(2) 0.36867(7) 0.0551(4) Uani 1 1 d . . .
O6 O 0.25584(7) 0.5926(2) 0.29425(6) 0.0488(3) Uani 1 1 d . . .
O7 O 0.28854(10) 1.0407(3) 0.45188(8) 0.0665(4) Uani 1 1 d . . .
O8 O 0.08296(9) 0.5708(3) 0.17283(7) 0.0653(4) Uani 1 1 d . . .
O9 O 0.29071(10) 0.2552(3) 0.23496(9) 0.0774(5) Uani 1 1 d . . .
O10 O 0.34052(10) 0.6134(3) 0.19679(7) 0.0805(5) Uani 1 1 d . . .
C1 C 0.20568(11) 0.5946(3) 0.41127(9) 0.0438(4) Uani 1 1 d . . .
H1 H 0.2611 0.6161 0.4300 0.053 Uiso 1 1 calc R . .
C2 C 0.16330(11) 0.8138(3) 0.40178(8) 0.0400(4) Uani 1 1 d . . .
H2 H 0.1915 0.9024 0.3675 0.048 Uiso 1 1 calc R . .
C3 C 0.07626(10) 0.7713(3) 0.37808(9) 0.0418(4) Uani 1 1 d . . .
H3 H 0.0463 0.9090 0.3747 0.050 Uiso 1 1 calc R . .
C4 C 0.07485(10) 0.6567(3) 0.30781(9) 0.0426(4) Uani 1 1 d . . .
H4 H 0.0183 0.6259 0.2938 0.051 Uiso 1 1 calc R . .
C5 C 0.12136(11) 0.4409(3) 0.31628(9) 0.0442(4) Uani 1 1 d . . .
H5 H 0.1207 0.3604 0.2724 0.053 Uiso 1 1 calc R . .
C6 C 0.20813(11) 0.4701(3) 0.34333(9) 0.0429(4) Uani 1 1 d . . .
H6 H 0.2332 0.3271 0.3513 0.052 Uiso 1 1 calc R . .
C7 C 0.07994(13) 0.4307(3) 0.43223(11) 0.0539(5) Uani 1 1 d . . .
H7 H 0.0515 0.3395 0.4657 0.065 Uiso 1 1 calc R . .
C8 C 0.23062(14) 1.0275(3) 0.48764(10) 0.0510(5) Uani 1 1 d . . .
C9 C 0.22417(17) 1.1149(4) 0.55958(10) 0.0688(6) Uani 1 1 d . . .
H9A H 0.2507 1.0170 0.5917 0.103 Uiso 1 1 calc R . .
H9B H 0.1678 1.1286 0.5710 0.103 Uiso 1 1 calc R . .
H9C H 0.2498 1.2552 0.5623 0.103 Uiso 1 1 calc R . .
C10 C 0.10991(11) 0.7424(4) 0.19203(9) 0.0491(5) Uani 1 1 d . . .
C11 C 0.14887(15) 0.9109(4) 0.14844(11) 0.0647(6) Uani 1 1 d . . .
H11A H 0.1433 0.8707 0.1004 0.097 Uiso 1 1 calc R . .
H11B H 0.2056 0.9220 0.1611 0.097 Uiso 1 1 calc R . .
H11C H 0.1229 1.0489 0.1556 0.097 Uiso 1 1 calc R . .
C12 C 0.40489(11) 0.4439(3) 0.30851(10) 0.0501(5) Uani 1 1 d . . .
C13 C 0.45915(14) 0.6144(4) 0.31503(12) 0.0662(6) Uani 1 1 d . . .
H13 H 0.4522 0.7398 0.2885 0.079 Uiso 1 1 calc R . .
C14 C 0.52389(15) 0.5963(5) 0.36151(14) 0.0771(7) Uani 1 1 d . . .
H14 H 0.5608 0.7108 0.3658 0.092 Uiso 1 1 calc R . .
C15 C 0.53530(14) 0.4132(5) 0.40175(13) 0.0708(7) Uani 1 1 d . . .
C16 C 0.48071(15) 0.2461(5) 0.39434(14) 0.0754(7) Uani 1 1 d . . .
H16 H 0.4876 0.1215 0.4213 0.090 Uiso 1 1 calc R . .
C17 C 0.41540(13) 0.2578(4) 0.34760(12) 0.0637(6) Uani 1 1 d . . .
H17 H 0.3793 0.1419 0.3427 0.076 Uiso 1 1 calc R . .
C18 C 0.60708(17) 0.3961(7) 0.45208(16) 0.1050(11) Uani 1 1 d . . .
H18A H 0.6559 0.3715 0.4268 0.157 Uiso 1 1 calc R . .
H18B H 0.5986 0.2768 0.4833 0.157 Uiso 1 1 calc R . .
H18C H 0.6122 0.5290 0.4781 0.157 Uiso 1 1 calc R . .

loop_
_atom_site_aniso_label
_atom_site_aniso_U_11
_atom_site_aniso_U_22
_atom_site_aniso_U_33
_atom_site_aniso_U_23
_atom_site_aniso_U_13
_atom_site_aniso_U_12
S1 0.0470(3) 0.0774(4) 0.0416(3) -0.0079(2) 0.0093(2) 0.0019(2)
O1 0.0654(9) 0.0479(7) 0.0436(7) 0.0128(6) 0.0107(6) 0.0092(6)
O2 0.0616(8) 0.0468(7) 0.0368(6) -0.0026(5) 0.0069(6) -0.0035(6)
O3 0.0514(7) 0.0460(7) 0.0575(8) 0.0070(6) 0.0211(6) 0.0023(6)
O4 0.0481(7) 0.0457(7) 0.0400(6) 0.0051(5) -0.0012(5) -0.0019(6)
O5 0.0638(8) 0.0380(7) 0.0642(8) 0.0031(6) 0.0179(7) -0.0090(6)
O6 0.0442(7) 0.0533(8) 0.0495(7) 0.0075(6) 0.0122(6) 0.0041(6)
O7 0.0619(9) 0.0812(11) 0.0564(9) -0.0034(8) 0.0016(7) -0.0148(8)
O8 0.0687(10) 0.0741(11) 0.0528(8) -0.0093(8) -0.0063(7) -0.0109(8)
O9 0.0671(10) 0.0881(12) 0.0772(10) -0.0389(9) 0.0060(8) -0.0051(9)
O10 0.0692(10) 0.1292(15) 0.0437(8) 0.0151(9) 0.0142(7) -0.0008(10)
C1 0.0449(10) 0.0476(10) 0.0389(9) 0.0055(8) 0.0025(7) 0.0037(8)
C2 0.0476(10) 0.0395(9) 0.0332(8) 0.0013(7) 0.0052(7) 0.0002(7)
C3 0.0418(9) 0.0382(9) 0.0458(9) 0.0051(8) 0.0083(7) 0.0029(7)
C4 0.0381(9) 0.0430(10) 0.0467(10) 0.0028(8) 0.0014(7) -0.0047(8)
C5 0.0499(10) 0.0369(9) 0.0463(10) -0.0016(8) 0.0087(8) -0.0035(8)
C6 0.0460(10) 0.0395(9) 0.0437(9) 0.0055(8) 0.0091(8) 0.0065(8)
C7 0.0633(13) 0.0416(11) 0.0578(12) 0.0086(9) 0.0214(10) -0.0009(9)
C8 0.0704(13) 0.0422(10) 0.0400(10) 0.0061(8) -0.0065(9) -0.0042(9)
C9 0.1062(18) 0.0593(13) 0.0406(11) -0.0011(10) -0.0062(11) -0.0061(13)
C10 0.0418(10) 0.0618(13) 0.0432(10) 0.0011(9) -0.0051(8) 0.0053(9)
C11 0.0685(14) 0.0752(15) 0.0506(12) 0.0112(11) 0.0078(10) 0.0016(12)
C12 0.0400(10) 0.0603(12) 0.0506(11) -0.0033(9) 0.0122(8) 0.0042(9)
C13 0.0581(13) 0.0695(14) 0.0713(14) 0.0077(12) 0.0034(11) -0.0062(11)
C14 0.0543(13) 0.0908(19) 0.0861(17) -0.0034(15) -0.0001(12) -0.0148(13)
C15 0.0470(12) 0.0979(19) 0.0676(14) -0.0034(13) 0.0046(10) 0.0125(12)
C16 0.0680(15) 0.0801(17) 0.0783(16) 0.0179(13) 0.0051(12) 0.0204(13)
C17 0.0541(12) 0.0612(13) 0.0761(14) 0.0031(11) 0.0089(11) 0.0019(10)
C18 0.0676(16) 0.156(3) 0.090(2) -0.006(2) -0.0164(14) 0.0240(19)

loop_
_atom_type_symbol
_atom_type_description
_atom_type_scat_dispersion_real
_atom_type_scat_dispersion_imag
_atom_type_scat_source
C C 0.0033 0.0016 'International Tables Vol C Tables 4.2.6.8 and 6.1.1.4'
H H 0.0000 0.0000 'International Tables Vol C Tables 4.2.6.8 and 6.1.1.4'
O O 0.0106 0.0060 'International Tables Vol C Tables 4.2.6.8 and 6.1.1.4'
S S 0.1246 0.1234 'International Tables Vol C Tables 4.2.6.8 and 6.1.1.4'

loop_
_geom_angle_atom_site_label_1
_geom_angle_atom_site_label_2
_geom_angle_atom_site_label_3
_geom_angle
_geom_angle_site_symmetry_1
_geom_angle_site_symmetry_3
_geom_angle_publ_flag
O10 S1 O9 120.66(11) . . ?
O10 S1 O6 103.71(10) . . ?
O9 S1 O6 108.37(9) . . ?
O10 S1 C12 109.52(10) . . ?
O9 S1 C12 109.69(11) . . ?
O6 S1 C12 103.38(8) . . ?
C7 O1 C1 111.10(13) . . ?
C8 O2 C2 115.98(14) . . ?
C7 O3 C3 110.71(13) . . ?
C10 O4 C4 116.74(14) . . ?
C7 O5 C5 111.49(13) . . ?
C6 O6 S1 118.34(11) . . ?
O1 C1 C6 106.37(15) . . ?
O1 C1 C2 108.95(14) . . ?
C6 C1 C2 111.23(14) . . ?
O1 C1 H1 110.1 . . ?
C6 C1 H1 110.1 . . ?
C2 C1 H1 110.1 . . ?
O2 C2 C3 107.82(14) . . ?
O2 C2 C1 109.50(13) . . ?
C3 C2 C1 108.06(14) . . ?
O2 C2 H2 110.5 . . ?
C3 C2 H2 110.5 . . ?
C1 C2 H2 110.5 . . ?
O3 C3 C2 109.72(14) . . ?
O3 C3 C4 107.21(14) . . ?
C2 C3 C4 110.02(14) . . ?
O3 C3 H3 110.0 . . ?
C2 C3 H3 110.0 . . ?
C4 C3 H3 110.0 . . ?
O4 C4 C3 106.54(14) . . ?
O4 C4 C5 114.77(14) . . ?
C3 C4 C5 107.80(14) . . ?
O4 C4 H4 109.2 . . ?
C3 C4 H4 109.2 . . ?
C5 C4 H4 109.2 . . ?
O5 C5 C6 106.06(14) . . ?
O5 C5 C4 106.28(14) . . ?
C6 C5 C4 113.31(14) . . ?
O5 C5 H5 110.3 . . ?
C6 C5 H5 110.3 . . ?
C4 C5 H5 110.3 . . ?
O6 C6 C5 110.75(14) . . ?
O6 C6 C1 109.07(15) . . ?
C5 C6 C1 108.22(14) . . ?
O6 C6 H6 109.6 . . ?
C5 C6 H6 109.6 . . ?
C1 C6 H6 109.6 . . ?
O3 C7 O1 111.30(16) . . ?
O3 C7 O5 111.29(17) . . ?
O1 C7 O5 111.08(15) . . ?
O3 C7 H7 107.7 . . ?
O1 C7 H7 107.7 . . ?
O5 C7 H7 107.7 . . ?
O7 C8 O2 122.99(18) . . ?
O7 C8 C9 126.0(2) . . ?
O2 C8 C9 110.97(19) . . ?
C8 C9 H9A 109.5 . . ?
C8 C9 H9B 109.5 . . ?
H9A C9 H9B 109.5 . . ?
C8 C9 H9C 109.5 . . ?
H9A C9 H9C 109.5 . . ?
H9B C9 H9C 109.5 . . ?
O8 C10 O4 122.59(18) . . ?
O8 C10 C11 126.74(18) . . ?
O4 C10 C11 110.67(18) . . ?
C10 C11 H11A 109.5 . . ?
C10 C11 H11B 109.5 . . ?
H11A C11 H11B 109.5 . . ?
C10 C11 H11C 109.5 . . ?
H11A C11 H11C 109.5 . . ?
H11B C11 H11C 109.5 . . ?
C17 C12 C13 120.5(2) . . ?
C17 C12 S1 119.89(16) . . ?
C13 C12 S1 119.64(17) . . ?
C12 C13 C14 119.1(2) . . ?
C12 C13 H13 120.5 . . ?
C14 C13 H13 120.5 . . ?
C15 C14 C13 121.6(2) . . ?
C15 C14 H14 119.2 . . ?
C13 C14 H14 119.2 . . ?
C16 C15 C14 118.2(2) . . ?
C16 C15 C18 120.9(3) . . ?
C14 C15 C18 120.8(3) . . ?
C15 C16 C17 121.6(2) . . ?
C15 C16 H16 119.2 . . ?
C17 C16 H16 119.2 . . ?
C12 C17 C16 118.9(2) . . ?
C12 C17 H17 120.5 . . ?
C16 C17 H17 120.5 . . ?
C15 C18 H18A 109.5 . . ?
C15 C18 H18B 109.5 . . ?
H18A C18 H18B 109.5 . . ?
C15 C18 H18C 109.5 . . ?
H18A C18 H18C 109.5 . . ?
H18B C18 H18C 109.5 . . ?

loop_
_geom_bond_atom_site_label_1
_geom_bond_atom_site_label_2
_geom_bond_distance
_geom_bond_site_symmetry_2
_geom_bond_publ_flag
S1 O10 1.4179(17) . ?
S1 O9 1.4180(18) . ?
S1 O6 1.5881(13) . ?
S1 C12 1.750(2) . ?
O1 C7 1.402(3) . ?
O1 C1 1.437(2) . ?
O2 C8 1.352(2) . ?
O2 C2 1.438(2) . ?
O3 C7 1.400(2) . ?
O3 C3 1.440(2) . ?
O4 C10 1.357(2) . ?
O4 C4 1.434(2) . ?
O5 C7 1.404(2) . ?
O5 C5 1.441(2) . ?
O6 C6 1.452(2) . ?
O7 C8 1.190(3) . ?
O8 C10 1.198(2) . ?
C1 C6 1.517(2) . ?
C1 C2 1.524(2) . ?
C1 H1 0.9800 . ?
C2 C3 1.514(2) . ?
C2 H2 0.9800 . ?
C3 C4 1.526(2) . ?
C3 H3 0.9800 . ?
C4 C5 1.536(2) . ?
C4 H4 0.9800 . ?
C5 C6 1.517(3) . ?
C5 H5 0.9800 . ?
C6 H6 0.9800 . ?
C7 H7 0.9800 . ?
C8 C9 1.493(3) . ?
C9 H9A 0.9600 . ?
C9 H9B 0.9600 . ?
C9 H9C 0.9600 . ?
C10 C11 1.487(3) . ?
C11 H11A 0.9600 . ?
C11 H11B 0.9600 . ?
C11 H11C 0.9600 . ?
C12 C17 1.377(3) . ?
C12 C13 1.378(3) . ?
C13 C14 1.379(3) . ?
C13 H13 0.9300 . ?
C14 C15 1.376(4) . ?
C14 H14 0.9300 . ?
C15 C16 1.368(4) . ?
C15 C18 1.513(3) . ?
C16 C17 1.387(3) . ?
C16 H16 0.9300 . ?
C17 H17 0.9300 . ?
C18 H18A 0.9600 . ?
C18 H18B 0.9600 . ?
C18 H18C 0.9600 . ?

loop_
_geom_hbond_atom_site_label_D
_geom_hbond_atom_site_label_H
_geom_hbond_atom_site_label_A
_geom_hbond_distance_DH
_geom_hbond_distance_HA
_geom_hbond_distance_DA
_geom_hbond_angle_DHA
_geom_hbond_site_symmetry_A
C9 H9B O8 0.96 2.72 3.417(3) 129.6 4_576
C9 H9A O10 0.96 2.60 3.518(3) 159.2 4_576
C7 H7 O3 0.98 2.58 3.393(2) 140.7 3_566
C3 H3 O5 0.98 2.58 3.367(2) 137.5 1_565
C3 H3 O8 0.98 2.50 3.326(2) 142.1 2
